data_7213329
loop_
_publ_author_name
'Krebs, Frederik C.'
'J\/orgensen, Mikkel'

_publ_section_title
;
 Calix[4]arene-5,17-dicarboxylic acids and their interactions with
 aliphatic amines. Part 2. A crystal engineering approach
;
_journal_issue 9
_journal_name_full 'Journal of the Chemical Society, Perkin Transactions 2'
_journal_page_first 1935
_journal_paper_doi 10.1039/b002409k
_journal_year 2000
_chemical_formula_sum 'C56 H58 Br2 O4'
_chemical_formula_weight 954.84
_chemical_name_systematic
; 
5,17-Bis((E)-(2-phenyl-1-ethenyl)-11,23-dibromo-
 25,26,27,28-tetrapropoxycalix[4]arene  
;
_space_group_IT_number 15
_symmetry_cell_setting monoclinic
_symmetry_space_group_name_Hall '-C 2yc'
_symmetry_space_group_name_H-M 'C 1 2/c 1'
_atom_sites_solution_hydrogens geom
_atom_sites_solution_primary direct
_atom_sites_solution_secondary difmap
_audit_creation_method SHELXL-97
_cell_angle_alpha 90.00
_cell_angle_beta 105.57
_cell_angle_gamma 90.00
_cell_formula_units_Z 4
_cell_length_a 25.7135(4)
_cell_length_b 9.52320(10)
_cell_length_c 19.8894(3)
_cell_measurement_temperature 120(2)
_cell_volume 4691.68(11)
_computing_cell_refinement 'SAINT Siemens'
_computing_data_collection 'SMART Siemens'
_computing_data_reduction 'SAINT Siemens'
_computing_molecular_graphics 'SHELXTL (Sheldrick)'
_computing_publication_material 'XCIF (Sheldrick)'
_computing_structure_refinement 'SHELXL-97 (Sheldrick, 1997)'
_computing_structure_solution 'SHELXS-97 (Sheldrick, 1990)'
_diffrn_ambient_temperature 293(2)
_diffrn_measured_fraction_theta_full 0.990
_diffrn_measured_fraction_theta_max 0.990
_diffrn_measurement_device_type 'Siemens SMART CCD'
_diffrn_measurement_method 'omega scan, frame data integration'
_diffrn_radiation_monochromator graphite
_diffrn_radiation_source 'fine-focus sealed tube'
_diffrn_radiation_type MoK\a
_diffrn_radiation_wavelength 0.71073
_diffrn_reflns_av_R_equivalents 0.0406
_diffrn_reflns_av_sigmaI/netI 0.0308
_diffrn_reflns_limit_h_max 32
_diffrn_reflns_limit_h_min -32
_diffrn_reflns_limit_k_max 11
_diffrn_reflns_limit_k_min -11
_diffrn_reflns_limit_l_max 24
_diffrn_reflns_limit_l_min -24
_diffrn_reflns_number 24364
_diffrn_reflns_theta_full 26.58
_diffrn_reflns_theta_max 26.58
_diffrn_reflns_theta_min 1.64
_exptl_absorpt_coefficient_mu 1.774
_exptl_absorpt_correction_type empirical
_exptl_absorpt_process_details 'SADABS (Sheldrick)'
_exptl_crystal_colour colourless
_exptl_crystal_density_diffrn 1.352
_exptl_crystal_density_method 'not measured'
_exptl_crystal_description plate
_exptl_crystal_F_000 1984
_exptl_crystal_size_max 0.63
_exptl_crystal_size_mid 0.63
_exptl_crystal_size_min 0.13
_refine_diff_density_max 0.347
_refine_diff_density_min -0.684
_refine_diff_density_rms 0.055
_refine_ls_extinction_method none
_refine_ls_goodness_of_fit_ref 1.025
_refine_ls_hydrogen_treatment mixed
_refine_ls_matrix_type full
_refine_ls_number_parameters 280
_refine_ls_number_reflns 4851
_refine_ls_number_restraints 0
_refine_ls_restrained_S_all 1.025
_refine_ls_R_factor_all 0.0343
_refine_ls_R_factor_gt 0.0277
_refine_ls_shift/su_max 0.015
_refine_ls_shift/su_mean 0.002
_refine_ls_structure_factor_coef Fsqd
_refine_ls_weighting_details 'calc w=1/[\s^2^(Fo^2^)+(0.0395P)^2^+3.4643P] where P=(Fo^2^+2Fc^2^)/3'
_refine_ls_weighting_scheme calc
_refine_ls_wR_factor_gt 0.0722
_refine_ls_wR_factor_ref 0.0749
_reflns_number_gt 4165
_reflns_number_total 4851
_reflns_threshold_expression >2sigma(I)
_cod_data_source_file b002409ksup1.cif
_cod_data_source_block 10
_cod_original_cell_volume 4691.62(11)
_cod_original_sg_symbol_H-M C2/c
_cod_database_code 7213329

loop_
_symmetry_equiv_pos_as_xyz
'x, y, z'
'-x, y, -z+1/2'
'x+1/2, y+1/2, z'
'-x+1/2, y+1/2, -z+1/2'
'-x, -y, -z'
'x, -y, z-1/2'
'-x+1/2, -y+1/2, -z'
'x+1/2, -y+1/2, z-1/2'

loop_
_atom_site_label
_atom_site_type_symbol
_atom_site_fract_x
_atom_site_fract_y
_atom_site_fract_z
_atom_site_U_iso_or_equiv
_atom_site_adp_type
_atom_site_occupancy
_atom_site_symmetry_multiplicity
_atom_site_calc_flag
Br1 Br 0.070984(7) 0.343350(18) 0.204512(9) 0.02862(7) Uani 1 1 d
O1 O -0.04281(5) 0.94161(12) 0.16743(6) 0.0214(3) Uani 1 1 d
O2 O 0.08928(5) 0.97383(12) 0.18798(6) 0.0207(2) Uani 1 1 d
C1 C -0.14404(7) 0.83905(18) 0.18112(8) 0.0211(3) Uani 1 1 d
H1A H -0.1819 0.8134 0.1710 0.025 Uiso 1 1 calc
H1B H -0.1411 0.9394 0.1896 0.025 Uiso 1 1 calc
C2 C -0.12240(7) 0.80237(18) 0.11939(8) 0.0199(3) Uani 1 1 d
C3 C -0.15005(7) 0.70940(19) 0.06832(9) 0.0222(3) Uani 1 1 d
H3 H -0.1844 0.6796 0.0688 0.027 Uiso 1 1 calc
C4 C -0.12733(7) 0.65945(17) 0.01610(9) 0.0215(3) Uani 1 1 d
C5 C -0.07490(7) 0.70316(18) 0.01812(8) 0.0205(3) Uani 1 1 d
H5 H -0.0588 0.6689 -0.0153 0.025 Uiso 1 1 calc
C6 C -0.04600(7) 0.79631(18) 0.06848(8) 0.0190(3) Uani 1 1 d
C7 C -0.07135(7) 0.84945(17) 0.11726(8) 0.0185(3) Uani 1 1 d
C8 C 0.01251(7) 0.83134(17) 0.07481(8) 0.0193(3) Uani 1 1 d
H8A H 0.0178 0.9320 0.0798 0.023 Uiso 1 1 calc
H8B H 0.0219 0.8020 0.0328 0.023 Uiso 1 1 calc
C9 C 0.04881(6) 0.75729(17) 0.13783(8) 0.0180(3) Uani 1 1 d
C10 C 0.04525(7) 0.61188(18) 0.14237(8) 0.0196(3) Uani 1 1 d
H10 H 0.0228 0.5615 0.1059 0.023 Uiso 1 1 calc
C11 C 0.07516(6) 0.54256(18) 0.20110(8) 0.0200(3) Uani 1 1 d
C12 C 0.10749(7) 0.61464(19) 0.25747(8) 0.0201(3) Uani 1 1 d
H12 H 0.1262 0.5662 0.2972 0.024 Uiso 1 1 calc
C13 C 0.11189(6) 0.76036(18) 0.25429(8) 0.0187(3) Uani 1 1 d
C14 C 0.08393(7) 0.82970(17) 0.19302(8) 0.0180(3) Uani 1 1 d
C15 C -0.15543(7) 0.56230(19) -0.03899(9) 0.0244(4) Uani 1 1 d
H15 H -0.1383 0.5425 -0.0736 0.029 Uiso 1 1 calc
C16 C -0.20263(8) 0.4994(2) -0.04499(9) 0.0278(4) Uani 1 1 d
H16 H -0.2200 0.5185 -0.0106 0.033 Uiso 1 1 calc
C17 C -0.22988(7) 0.4022(2) -0.10103(9) 0.0261(4) Uani 1 1 d
C18 C -0.21315(8) 0.3843(2) -0.16167(10) 0.0306(4) Uani 1 1 d
H18 H -0.1837 0.4347 -0.1674 0.037 Uiso 1 1 calc
C19 C -0.23994(8) 0.2924(2) -0.21336(10) 0.0342(5) Uani 1 1 d
H19 H -0.2283 0.2821 -0.2535 0.041 Uiso 1 1 calc
C20 C -0.28355(8) 0.2160(2) -0.20595(11) 0.0349(5) Uani 1 1 d
H20 H -0.3013 0.1541 -0.2407 0.042 Uiso 1 1 calc
C21 C -0.30062(8) 0.2324(2) -0.14644(11) 0.0358(5) Uani 1 1 d
H21 H -0.3300 0.1810 -0.1410 0.043 Uiso 1 1 calc
C22 C -0.27435(8) 0.3249(2) -0.09459(10) 0.0313(4) Uani 1 1 d
H22 H -0.2866 0.3355 -0.0549 0.038 Uiso 1 1 calc
C23 C -0.06013(8) 1.0860(2) 0.15612(10) 0.0292(4) Uani 1 1 d
H23A H -0.0432 1.1398 0.1976 0.035 Uiso 1 1 calc
H23B H -0.0989 1.0900 0.1496 0.035 Uiso 1 1 calc
C24 C -0.04704(8) 1.15360(19) 0.09429(10) 0.0295(4) Uani 1 1 d
H24A H -0.0619 1.0971 0.0530 0.035 Uiso 1 1 calc
H24B H -0.0082 1.1570 0.1021 0.035 Uiso 1 1 calc
C25 C -0.07002(9) 1.3027(2) 0.08192(11) 0.0354(5) Uani 1 1 d
H25A H -0.0599 1.3440 0.0433 0.053 Uiso 1 1 calc
H25B H -0.0559 1.3583 0.1230 0.053 Uiso 1 1 calc
H25C H -0.1087 1.2990 0.0717 0.053 Uiso 1 1 calc
C26 C 0.13917(7) 1.01450(18) 0.17239(9) 0.0235(4) Uani 1 1 d
H26A H 0.1687 0.9606 0.2016 0.028 Uiso 1 1 calc
H26B H 0.1461 1.1129 0.1839 0.028 Uiso 1 1 calc
C27 C 0.13799(8) 0.9919(2) 0.09694(10) 0.0318(4) Uani 1 1 d
H27A H 0.1073 1.0412 0.0672 0.038 Uiso 1 1 calc
H27B H 0.1338 0.8926 0.0860 0.038 Uiso 1 1 calc
C28 C 0.19009(9) 1.0454(3) 0.08265(12) 0.0452(6) Uani 1 1 d
H28A H 0.1892 1.0272 0.0349 0.068 Uiso 1 1 calc
H28B H 0.2205 0.9981 0.1128 0.068 Uiso 1 1 calc
H28C H 0.1933 1.1447 0.0913 0.068 Uiso 1 1 calc

loop_
_atom_site_aniso_label
_atom_site_aniso_U_11
_atom_site_aniso_U_22
_atom_site_aniso_U_33
_atom_site_aniso_U_23
_atom_site_aniso_U_13
_atom_site_aniso_U_12
Br1 0.02802(11) 0.01712(11) 0.03540(11) 0.00427(7) -0.00068(8) -0.00036(7)
O1 0.0214(6) 0.0214(6) 0.0192(6) -0.0013(5) 0.0017(5) 0.0000(5)
O2 0.0179(6) 0.0170(6) 0.0274(6) -0.0007(5) 0.0065(5) -0.0005(5)
C1 0.0166(8) 0.0258(9) 0.0198(8) 0.0020(7) 0.0031(7) 0.0025(7)
C2 0.0184(8) 0.0219(8) 0.0179(8) 0.0038(6) 0.0021(6) 0.0043(7)
C3 0.0168(8) 0.0262(9) 0.0217(8) 0.0025(7) 0.0019(7) -0.0009(7)
C4 0.0196(9) 0.0217(9) 0.0200(8) 0.0031(6) 0.0000(7) 0.0020(7)
C5 0.0213(9) 0.0217(8) 0.0176(8) 0.0018(6) 0.0039(7) 0.0041(7)
C6 0.0187(8) 0.0189(8) 0.0178(7) 0.0050(6) 0.0019(6) 0.0033(6)
C7 0.0185(8) 0.0183(8) 0.0160(7) 0.0029(6) -0.0002(6) 0.0025(6)
C8 0.0181(8) 0.0204(8) 0.0190(8) 0.0019(6) 0.0040(6) 0.0004(6)
C9 0.0144(8) 0.0208(8) 0.0193(8) 0.0021(6) 0.0056(6) 0.0019(6)
C10 0.0171(8) 0.0206(8) 0.0203(8) -0.0014(6) 0.0038(7) -0.0008(6)
C11 0.0173(8) 0.0164(8) 0.0268(9) 0.0023(6) 0.0068(7) 0.0011(6)
C12 0.0152(8) 0.0240(9) 0.0202(8) 0.0043(6) 0.0034(6) 0.0019(6)
C13 0.0135(8) 0.0236(9) 0.0196(8) -0.0018(6) 0.0052(6) -0.0014(6)
C14 0.0156(8) 0.0176(8) 0.0222(8) -0.0003(6) 0.0076(6) 0.0009(6)
C15 0.0235(9) 0.0268(9) 0.0216(8) -0.0007(7) 0.0035(7) 0.0014(7)
C16 0.0261(10) 0.0337(10) 0.0229(8) -0.0048(7) 0.0056(7) -0.0031(8)
C17 0.0194(9) 0.0288(10) 0.0266(9) -0.0030(7) 0.0003(7) 0.0014(7)
C18 0.0211(9) 0.0401(11) 0.0293(9) -0.0050(8) 0.0043(8) -0.0025(8)
C19 0.0258(10) 0.0465(12) 0.0274(9) -0.0090(9) 0.0023(8) 0.0070(9)
C20 0.0229(10) 0.0365(11) 0.0375(10) -0.0141(9) -0.0052(8) 0.0056(8)
C21 0.0248(10) 0.0346(11) 0.0462(12) -0.0097(9) 0.0064(9) -0.0049(8)
C22 0.0259(10) 0.0358(11) 0.0327(10) -0.0070(8) 0.0086(8) -0.0031(8)
C23 0.0355(11) 0.0229(9) 0.0284(9) -0.0029(7) 0.0071(8) 0.0000(8)
C24 0.0319(10) 0.0236(10) 0.0325(10) -0.0020(7) 0.0079(8) -0.0020(8)
C25 0.0393(12) 0.0262(10) 0.0434(11) 0.0056(9) 0.0156(10) 0.0043(9)
C26 0.0187(8) 0.0195(9) 0.0328(9) 0.0021(7) 0.0078(7) -0.0017(7)
C27 0.0321(11) 0.0331(11) 0.0320(10) 0.0085(8) 0.0118(8) 0.0015(8)
C28 0.0362(12) 0.0537(14) 0.0524(13) 0.0243(11) 0.0237(11) 0.0107(11)

loop_
_atom_type_symbol
_atom_type_description
_atom_type_scat_dispersion_real
_atom_type_scat_dispersion_imag
_atom_type_scat_source
C C 0.0033 0.0016 'International Tables Vol C Tables 4.2.6.8 and 6.1.1.4'
H H 0.0000 0.0000 'International Tables Vol C Tables 4.2.6.8 and 6.1.1.4'
O O 0.0106 0.0060 'International Tables Vol C Tables 4.2.6.8 and 6.1.1.4'
Br Br -0.2901 2.4595 'International Tables Vol C Tables 4.2.6.8 and 6.1.1.4'

loop_
_geom_angle_atom_site_label_1
_geom_angle_atom_site_label_2
_geom_angle_atom_site_label_3
_geom_angle
_geom_angle_site_symmetry_3
C7 O1 C23 114.22(13) .
C14 O2 C26 112.98(12) .
C2 C1 C13 109.55(13) 2
C3 C2 C7 118.83(15) .
C3 C2 C1 120.70(15) .
C7 C2 C1 120.09(15) .
C2 C3 C4 121.55(16) .
C5 C4 C3 117.80(15) .
C5 C4 C15 119.06(15) .
C3 C4 C15 123.13(16) .
C6 C5 C4 122.20(15) .
C5 C6 C7 118.05(15) .
C5 C6 C8 121.77(15) .
C7 C6 C8 120.00(15) .
O1 C7 C2 120.16(14) .
O1 C7 C6 118.28(15) .
C2 C7 C6 121.35(15) .
C6 C8 C9 110.07(13) .
C10 C9 C14 118.58(15) .
C10 C9 C8 118.57(14) .
C14 C9 C8 122.79(15) .
C11 C10 C9 119.91(15) .
C10 C11 C12 121.63(16) .
C10 C11 Br1 118.86(13) .
C12 C11 Br1 119.51(12) .
C11 C12 C13 119.64(15) .
C12 C13 C14 118.60(15) .
C12 C13 C1 118.87(14) 2
C14 C13 C1 122.42(15) 2
O2 C14 C9 119.10(14) .
O2 C14 C13 119.43(14) .
C9 C14 C13 121.41(15) .
C16 C15 C4 127.28(16) .
C15 C16 C17 126.04(17) .
C22 C17 C18 117.75(17) .
C22 C17 C16 119.82(16) .
C18 C17 C16 122.43(17) .
C19 C18 C17 120.77(18) .
C20 C19 C18 120.76(18) .
C19 C20 C21 119.25(18) .
C20 C21 C22 120.48(19) .
C21 C22 C17 120.99(18) .
O1 C23 C24 114.07(15) .
C23 C24 C25 111.52(16) .
O2 C26 C27 113.07(14) .
C26 C27 C28 110.66(17) .

loop_
_geom_bond_atom_site_label_1
_geom_bond_atom_site_label_2
_geom_bond_distance
_geom_bond_site_symmetry_2
Br1 C11 1.9024(17) .
O1 C7 1.3825(19) .
O1 C23 1.444(2) .
O2 C14 1.3858(19) .
O2 C26 1.451(2) .
C1 C2 1.518(2) .
C1 C13 1.525(2) 2
C2 C3 1.390(2) .
C2 C7 1.398(2) .
C3 C4 1.404(2) .
C4 C5 1.401(2) .
C4 C15 1.467(2) .
C5 C6 1.394(2) .
C6 C7 1.401(2) .
C6 C8 1.513(2) .
C8 C9 1.520(2) .
C9 C10 1.392(2) .
C9 C14 1.401(2) .
C10 C11 1.382(2) .
C11 C12 1.385(2) .
C12 C13 1.395(2) .
C13 C14 1.403(2) .
C13 C1 1.525(2) 2
C15 C16 1.330(3) .
C16 C17 1.473(2) .
C17 C22 1.395(3) .
C17 C18 1.396(3) .
C18 C19 1.385(3) .
C19 C20 1.377(3) .
C20 C21 1.377(3) .
C21 C22 1.386(3) .
C23 C24 1.504(3) .
C24 C25 1.532(3) .
C26 C27 1.508(3) .
C27 C28 1.530(3) .
